data_7117416
loop_
_publ_author_name
'Harriet L. Steel'
'Sarah L. Allinson'
'Jane Andre'
'Michael P. Coogan'
'James A. Platts'

_publ_section_title
;
 Platinum trimethyl bipyridyl thiolates -- new, tunable, red- to near IR
 emitting luminophores for bioimaging applications
;
_journal_name_full Chem.Commun.
_journal_page_first 11441
_journal_paper_doi 10.1039/C5cc04003E
_journal_volume 51
_journal_year 2015
_chemical_formula_moiety 'C18 H22 N3 Pt, F6 P'
_chemical_formula_sum 'C18 H22 F6 N3 P Pt'
_chemical_formula_weight 620.44
_chemical_name_common 2
_chemical_name_systematic 2
_space_group_crystal_system monoclinic
_space_group_IT_number 14
_symmetry_Int_Tables_number 14
_symmetry_space_group_name_Hall '-P 2ybc'
_symmetry_space_group_name_H-M 'P 1 21/c 1'
_atom_sites_solution_primary iterative
_audit_creation_date 2015-01-23
_audit_creation_method
;
Olex2 1.2
(compiled 2015.01.19 svn.r3143 for OlexSys, GUI svn.r4992)
;
_audit_update_record
;
2015-01-23 deposited with the CCDC.
2015-06-10 downloaded from the CCDC.
;
_cell_angle_alpha 90
_cell_angle_beta 93.7300(16)
_cell_angle_gamma 90
_cell_formula_units_Z 4
_cell_length_a 10.9042(2)
_cell_length_b 12.0936(3)
_cell_length_c 15.9712(3)
_cell_measurement_reflns_used 5527
_cell_measurement_temperature 100.00(10)
_cell_measurement_theta_max 72.9750
_cell_measurement_theta_min 3.6590
_cell_volume 2101.68(8)
_computing_cell_refinement
;
CrysAlisPro, Agilent Technologies,
Version 1.171.37.33e (release 21-05-2014 CrysAlis171 .NET)
(compiled May 21 2014,18:02:45)
;
_computing_data_collection
;
CrysAlisPro, Agilent Technologies,
Version 1.171.37.33e (release 21-05-2014 CrysAlis171 .NET)
(compiled May 21 2014,18:02:45)
;
_computing_data_reduction
;
CrysAlisPro, Agilent Technologies,
Version 1.171.37.33e (release 21-05-2014 CrysAlis171 .NET)
(compiled May 21 2014,18:02:45)
;
_computing_molecular_graphics 'Olex2 (Dolomanov et al., 2009)'
_computing_publication_material 'Olex2 (Dolomanov et al., 2009)'
_computing_structure_refinement 'olex2.refine (Bourhis et al., 2015)'
_computing_structure_solution 'olex2.solve (Bourhis et al., 2015)'
_diffrn_ambient_environment N~2~
_diffrn_ambient_temperature 100.00(10)
_diffrn_detector 'CCD plate'
_diffrn_detector_area_resol_mean 5.2299
_diffrn_detector_type AtlasS2
_diffrn_measured_fraction_theta_full 0.9509
_diffrn_measured_fraction_theta_max 0.9509
_diffrn_measurement_details
;
  1 omega  -49.00   16.00   1.0000    1.0000
omega____ theta____ kappa____ phi______ frames
    -      -38.5000   38.0000  -90.0000 65

  2 omega -101.00   -7.00   1.0000    1.0000
omega____ theta____ kappa____ phi______ frames
    -      -38.5000  -19.0000   60.0000 94

  3 omega   78.00  167.00   1.0000    1.0000
omega____ theta____ kappa____ phi______ frames
    -      103.5913   61.0000 -180.0000 89

  4 omega  111.00  160.00   1.0000    1.0000
omega____ theta____ kappa____ phi______ frames
    -      103.5913  125.0000  -90.0000 49

  5 omega   88.00  169.00   1.0000    1.0000
omega____ theta____ kappa____ phi______ frames
    -      103.5913   30.0000  -30.0000 81

  6 omega  121.00  171.00   1.0000    1.0000
omega____ theta____ kappa____ phi______ frames
    -      103.5913   61.0000   60.0000 50

  7 omega   84.00  110.00   1.0000    1.0000
omega____ theta____ kappa____ phi______ frames
    -      103.5913   61.0000   60.0000 26

  8 omega   38.00   96.00   1.0000    1.0000
omega____ theta____ kappa____ phi______ frames
    -      103.5913  -45.0000   30.0000 58
;
_diffrn_measurement_device 'four-circle diffractometer'
_diffrn_measurement_device_type 'SuperNova, Dual, Cu at zero, AtlasS2'
_diffrn_measurement_method '\w scans'
_diffrn_orient_matrix_UB_11 0.0375461000
_diffrn_orient_matrix_UB_12 0.0751945000
_diffrn_orient_matrix_UB_13 -0.0719388000
_diffrn_orient_matrix_UB_21 -0.0709674000
_diffrn_orient_matrix_UB_22 -0.0755643000
_diffrn_orient_matrix_UB_23 -0.0641123000
_diffrn_orient_matrix_UB_31 -0.1165823000
_diffrn_orient_matrix_UB_32 0.0697564000
_diffrn_orient_matrix_UB_33 0.0079494000
_diffrn_radiation_monochromator mirror
_diffrn_radiation_probe x-ray
_diffrn_radiation_type 'Cu K\a'
_diffrn_radiation_wavelength 1.54184
_diffrn_reflns_av_R_equivalents 0.0315
_diffrn_reflns_av_unetI/netI 0.0354
_diffrn_reflns_limit_h_max 12
_diffrn_reflns_limit_h_min -13
_diffrn_reflns_limit_k_max 12
_diffrn_reflns_limit_k_min -14
_diffrn_reflns_limit_l_max 18
_diffrn_reflns_limit_l_min -19
_diffrn_reflns_number 6810
_diffrn_reflns_theta_full 72.9877
_diffrn_reflns_theta_max 72.99
_diffrn_reflns_theta_min 4.06
_diffrn_source 'sealed X-ray tube'
_diffrn_source_type 'SuperNova (Cu) X-ray Source'
_exptl_absorpt_coefficient_mu 13.782
_exptl_absorpt_correction_T_max 1.00000
_exptl_absorpt_correction_T_min 0.37494
_exptl_absorpt_correction_type multi-scan
_exptl_absorpt_process_details
;
CrysAlisPro, Agilent Technologies,
Version 1.171.37.33e (release 21-05-2014 CrysAlis171 .NET)
(compiled May 21 2014,18:02:45)
Empirical absorption correction using spherical harmonics,
 implemented in SCALE3 ABSPACK scaling algorithm.
;
_exptl_crystal_colour white
_exptl_crystal_density_diffrn 1.9607
_exptl_crystal_description block
_exptl_crystal_F_000 1179.6023
_refine_diff_density_max 2.1443
_refine_diff_density_min -2.6076
_refine_diff_density_rms 0.2483
_refine_ls_d_res_high 0.8062
_refine_ls_d_res_low 10.8811
_refine_ls_goodness_of_fit_ref 1.0341
_refine_ls_hydrogen_treatment constr
_refine_ls_matrix_type full
_refine_ls_number_constraints 38
_refine_ls_number_parameters 264
_refine_ls_number_reflns 3990
_refine_ls_number_restraints 0
_refine_ls_restrained_S_all 1.0341
_refine_ls_R_factor_all 0.0407
_refine_ls_R_factor_gt 0.0394
_refine_ls_shift/su_max 0.0189
_refine_ls_shift/su_mean 0.0006
_refine_ls_structure_factor_coef Fsqd
_refine_ls_weighting_details 'w=1/[\s^2^(Fo^2^)+(0.1P)^2^] where P=(Fo^2^+2Fc^2^)/3'
_refine_ls_weighting_scheme calc
_refine_ls_wR_factor_gt 0.1235
_refine_ls_wR_factor_ref 0.1252
_reflns_Friedel_coverage 0.0
_reflns_limit_h_max 12
_reflns_limit_h_min -13
_reflns_limit_k_max 14
_reflns_limit_k_min 0
_reflns_limit_l_max 19
_reflns_limit_l_min 0
_reflns_number_gt 3842
_reflns_number_total 3990
_reflns_threshold_expression I>=2u(I)
_cod_data_source_file c5cc04003e2.cif
_cod_data_source_block exp_322
_cod_original_cell_volume 2101.68(7)
_cod_database_code 7117416
_chemical_oxdiff_formula 'C20 H20 Pt N3 P F6'
_reflns_odcompleteness_completeness 98.88
_reflns_odcompleteness_iscentric 1
_reflns_odcompleteness_theta 66.49
_olex2_refinement_description
;
;
_olex2_submission_special_instructions 'No special instructions were received'

loop_
_space_group_symop_id
_space_group_symop_operation_xyz
1 x,y,z
2 -x,y+1/2,-z+1/2
3 -x,-y,-z
4 x,-y-1/2,z-1/2

loop_
_atom_site_label
_atom_site_type_symbol
_atom_site_fract_x
_atom_site_fract_y
_atom_site_fract_z
_atom_site_U_iso_or_equiv
_atom_site_adp_type
_atom_site_occupancy
_atom_site_refinement_flags_posn
Pt1 Pt 0.746849(18) 0.636407(16) 0.566924(11) 0.00734(13) Uani 1.000000 .
N0aa N 0.7619(4) 0.7709(4) 0.6575(3) 0.0113(9) Uani 1.000000 .
C0aa C 0.8712(5) 0.8206(5) 0.6755(3) 0.0119(10) Uani 1.000000 .
C1aa C 0.7826(5) 0.9482(5) 0.7686(3) 0.0153(11) Uani 1.000000 .
C15 C 0.8835(6) 0.9101(5) 0.7303(4) 0.0170(12) Uani 1.000000 .
C19 C 0.6692(6) 0.8973(5) 0.7498(3) 0.0168(11) Uani 1.000000 .
C20 C 0.6628(5) 0.8082(5) 0.6949(3) 0.0125(11) Uani 1.000000 .
P1 P 0.73734(12) 1.28535(11) 0.81341(8) 0.0106(3) Uani 1.000000 .
F5 F 0.8541(3) 1.2035(3) 0.8176(2) 0.0248(8) Uani 1.000000 .
F6 F 0.6455(3) 1.1812(3) 0.8125(3) 0.0267(8) Uani 1.000000 .
F9 F 0.7341(3) 1.2829(4) 0.7138(2) 0.0283(9) Uani 1.000000 .
C2aa C 0.8763(5) 0.5452(5) 0.6347(3) 0.0140(11) Uani 1.000000 .
C8 C 0.6204(5) 0.5547(5) 0.6335(3) 0.0146(11) Uani 1.000000 .
C3aa C 0.7332(5) 0.5088(5) 0.4834(3) 0.0164(11) Uani 1.000000 .
N4 N 0.8707(4) 0.7207(4) 0.4876(3) 0.0111(9) Uani 1.000000 .
N6 N 0.6262(4) 0.7420(4) 0.4897(2) 0.0099(9) Uani 1.000000 .
C5 C 0.6828(5) 0.8082(5) 0.4357(3) 0.0126(11) Uani 1.000000 .
C6 C 0.9916(5) 0.7003(5) 0.4860(3) 0.0143(11) Uani 1.000000 .
C7 C 1.0638(5) 0.7468(5) 0.4269(4) 0.0182(12) Uani 1.000000 .
C9 C 0.5026(5) 0.7552(5) 0.4959(4) 0.0167(11) Uani 1.000000 .
C10 C 0.8165(6) 0.7909(4) 0.4306(3) 0.0122(11) Uani 1.000000 .
C11 C 1.0080(6) 0.8186(5) 0.3685(4) 0.0215(13) Uani 1.000000 .
C12 C 0.4936(6) 0.8987(6) 0.3956(4) 0.0295(15) Uani 1.000000 .
C13 C 0.6174(6) 0.8884(6) 0.3884(4) 0.0232(14) Uani 1.000000 .
C14 C 0.4352(6) 0.8296(6) 0.4495(4) 0.0258(14) Uani 1.000000 .
C4 C 0.8832(6) 0.8405(5) 0.3704(4) 0.0187(12) Uani 1.000000 .
F1 F 0.8285(4) 1.3895(3) 0.8147(3) 0.0263(8) Uani 1.000000 .
F2 F 0.6218(4) 1.3668(3) 0.8097(3) 0.0247(9) Uani 1.000000 .
F3 F 0.7420(3) 1.2873(4) 0.9136(2) 0.0328(10) Uani 1.000000 .
H9 H 0.4633(5) 0.7112(5) 0.5337(4) 0.0201(14) Uiso 1.000000 R
H14 H 0.3507(6) 0.8342(6) 0.4537(4) 0.0310(16) Uiso 1.000000 R
H13 H 0.6576(6) 0.9343(6) 0.3524(4) 0.0279(16) Uiso 1.000000 R
H6 H 1.0284(5) 0.6531(5) 0.5261(3) 0.0172(13) Uiso 1.000000 R
H7 H 1.1471(5) 0.7303(5) 0.4264(4) 0.0218(14) Uiso 1.000000 R
H11 H 1.0538(6) 0.8520(5) 0.3284(4) 0.0258(15) Uiso 1.000000 R
H4 H 0.8448(6) 0.8883(5) 0.3313(4) 0.0224(14) Uiso 1.000000 R
H0aa H 0.9404(5) 0.7943(5) 0.6507(3) 0.0143(12) Uiso 1.000000 R
H20 H 0.5876(5) 0.7732(5) 0.6835(3) 0.0150(13) Uiso 1.000000 R
H19 H 0.5989(6) 0.9227(5) 0.7738(3) 0.0202(14) Uiso 1.000000 R
H1aa H 0.7897(5) 1.0067(5) 0.8064(3) 0.0183(13) Uiso 1.000000 R
H15 H 0.9595(6) 0.9439(5) 0.7408(4) 0.0204(15) Uiso 1.000000 R
H3aa H 0.804(2) 0.509(2) 0.4502(18) 0.0245(17) Uiso 1.000000 GR
H3ab H 0.730(4) 0.4401(5) 0.5132(3) 0.0245(17) Uiso 1.000000 GR
H3ac H 0.660(2) 0.517(2) 0.4473(18) 0.0245(17) Uiso 1.000000 GR
H2aa H 0.8365(5) 0.497(3) 0.6726(19) 0.0210(16) Uiso 1.000000 GR
H2ab H 0.922(3) 0.501(3) 0.5972(4) 0.0210(16) Uiso 1.000000 GR
H2ac H 0.931(2) 0.5939(5) 0.666(2) 0.0210(16) Uiso 1.000000 GR
H8a H 0.636(2) 0.4766(5) 0.632(2) 0.0218(17) Uiso 1.000000 GR
H8b H 0.627(3) 0.579(3) 0.6908(7) 0.0218(17) Uiso 1.000000 GR
H8c H 0.5392(6) 0.570(3) 0.6094(17) 0.0218(17) Uiso 1.000000 GR
H12 H 0.4489(6) 0.9518(6) 0.3645(4) 0.0354(18) Uiso 1.000000 R

loop_
_atom_site_aniso_label
_atom_site_aniso_U_11
_atom_site_aniso_U_22
_atom_site_aniso_U_33
_atom_site_aniso_U_12
_atom_site_aniso_U_13
_atom_site_aniso_U_23
Pt1 0.00998(18) 0.00878(19) 0.00317(18) -0.00017(6) -0.00031(11) 0.00064(6)
N0aa 0.014(2) 0.013(2) 0.007(2) 0.0008(18) -0.0007(16) 0.0017(17)
C0aa 0.011(2) 0.018(3) 0.007(2) -0.002(2) 0.0011(18) -0.002(2)
C1aa 0.021(3) 0.014(3) 0.011(2) -0.004(2) -0.004(2) -0.007(2)
C15 0.024(3) 0.013(3) 0.013(3) -0.005(2) -0.005(2) -0.001(2)
C19 0.022(3) 0.018(3) 0.010(3) 0.007(3) 0.000(2) -0.000(2)
C20 0.009(2) 0.021(3) 0.007(2) 0.006(2) -0.0007(18) -0.001(2)
P1 0.0111(6) 0.0110(7) 0.0100(6) 0.0005(5) 0.0028(5) 0.0014(5)
F5 0.0154(17) 0.0170(17) 0.042(2) 0.0045(14) 0.0017(15) 0.0022(16)
F6 0.0188(18) 0.0151(18) 0.046(2) -0.0038(15) 0.0009(16) 0.0037(17)
F9 0.030(2) 0.046(2) 0.0094(16) 0.0005(18) 0.0037(14) -0.0029(16)
C2aa 0.015(3) 0.018(3) 0.009(2) 0.002(2) -0.0007(19) -0.001(2)
C8 0.020(3) 0.014(3) 0.010(2) -0.002(2) 0.002(2) 0.003(2)
C3aa 0.021(3) 0.018(3) 0.009(2) -0.004(2) -0.001(2) -0.001(2)
N4 0.014(2) 0.014(2) 0.0059(19) 0.0037(18) 0.0021(16) -0.0025(17)
N6 0.014(2) 0.010(2) 0.0051(19) 0.0033(17) -0.0040(15) 0.0022(17)
C5 0.014(3) 0.019(3) 0.005(2) 0.006(2) -0.0013(19) -0.000(2)
C6 0.018(3) 0.015(3) 0.010(2) -0.001(2) 0.002(2) 0.001(2)
C7 0.011(3) 0.020(3) 0.024(3) 0.000(2) 0.005(2) -0.005(2)
C9 0.011(2) 0.020(3) 0.019(3) 0.000(2) -0.0002(19) 0.007(2)
C10 0.025(3) 0.007(3) 0.005(2) 0.004(2) 0.002(2) -0.0018(19)
C11 0.029(3) 0.021(3) 0.016(3) -0.000(3) 0.011(2) 0.003(2)
C12 0.028(3) 0.037(4) 0.024(3) 0.014(3) -0.001(3) 0.016(3)
C13 0.025(4) 0.028(3) 0.016(3) 0.003(3) 0.006(3) 0.013(3)
C14 0.015(3) 0.038(4) 0.024(3) 0.005(3) -0.006(2) 0.010(3)
C4 0.025(3) 0.014(3) 0.017(3) 0.004(3) -0.000(2) 0.005(2)
F1 0.0210(19) 0.0201(17) 0.038(2) -0.0080(16) 0.0021(16) 0.0005(18)
F2 0.017(2) 0.016(2) 0.041(2) 0.0058(13) 0.0011(17) 0.0011(14)
F3 0.034(2) 0.055(3) 0.0099(15) -0.0037(19) 0.0068(14) -0.0003(18)

loop_
_atom_type_symbol
_atom_type_scat_dispersion_real
_atom_type_scat_dispersion_imag
_atom_type_scat_Cromer_Mann_a1
_atom_type_scat_Cromer_Mann_a2
_atom_type_scat_Cromer_Mann_a3
_atom_type_scat_Cromer_Mann_a4
_atom_type_scat_Cromer_Mann_b1
_atom_type_scat_Cromer_Mann_b2
_atom_type_scat_Cromer_Mann_b3
_atom_type_scat_Cromer_Mann_b4
_atom_type_scat_Cromer_Mann_c
_atom_type_scat_source
_atom_type_scat_dispersion_source
C 0.01920 0.00962 2.31000 1.02000 1.58860 0.86500 20.84390 10.20750 0.56870 51.65120 0.215599998832 'International Tables Volume C Table 6.1.1.4 (pp. 500-502)' 'Henke, Gullikson and Davis, At. Data and Nucl. Data Tables, 1993, 54, 2'
Pt -4.33214 7.24634 27.00590 17.76390 15.71310 5.78370 1.51293 8.81174 0.42459 38.61030 11.6883001328 'International Tables Volume C Table 6.1.1.4 (pp. 500-502)' 'Henke, Gullikson and Davis, At. Data and Nucl. Data Tables, 1993, 54, 2'
F 0.07537 0.05506 3.53920 2.64120 1.51700 1.02430 10.28250 4.29440 0.26150 26.14760 0.277599990368 'International Tables Volume C Table 6.1.1.4 (pp. 500-502)' 'Henke, Gullikson and Davis, At. Data and Nucl. Data Tables, 1993, 54, 2'
H 0.00000 0.00000 0.49300 0.32291 0.14019 0.04081 10.51090 26.12570 3.14236 57.79970 0.0030380000826 'International Tables Volume C Table 6.1.1.4 (pp. 500-502)' 'Henke, Gullikson and Davis, At. Data and Nucl. Data Tables, 1993, 54, 2'
N 0.03256 0.01839 12.21260 3.13220 2.01250 1.16630 0.00570 9.89330 28.99750 0.58260 -11.5290002823 'International Tables Volume C Table 6.1.1.4 (pp. 500-502)' 'Henke, Gullikson and Davis, At. Data and Nucl. Data Tables, 1993, 54, 2'
P 0.30360 0.43703 6.43450 4.17910 1.78000 1.49080 1.90670 27.15700 0.52600 68.16450 1.11489999294 'International Tables Volume C Table 6.1.1.4 (pp. 500-502)' 'Henke, Gullikson and Davis, At. Data and Nucl. Data Tables, 1993, 54, 2'

loop_
_geom_angle_atom_site_label_1
_geom_angle_atom_site_label_2
_geom_angle_atom_site_label_3
_geom_angle
_geom_angle_site_symmetry_1
_geom_angle_site_symmetry_3
C2aa Pt1 N0aa 91.81(19) . .
C8 Pt1 N0aa 92.26(19) . .
C8 Pt1 C2aa 86.0(2) . .
C3aa Pt1 N0aa 179.19(19) . .
C3aa Pt1 C2aa 87.5(2) . .
C3aa Pt1 C8 87.3(2) . .
N4 Pt1 N0aa 90.82(16) . .
N4 Pt1 C2aa 97.36(19) . .
N4 Pt1 C8 175.38(19) . .
N4 Pt1 C3aa 89.70(19) . .
N6 Pt1 N0aa 87.42(16) . .
N6 Pt1 C2aa 173.87(19) . .
N6 Pt1 C8 100.1(2) . .
N6 Pt1 C3aa 93.31(19) . .
N6 Pt1 N4 76.57(17) . .
C0aa N0aa Pt1 120.2(3) . .
C20 N0aa Pt1 121.1(4) . .
C20 N0aa C0aa 118.7(5) . .
C15 C0aa N0aa 121.8(5) . .
C19 C1aa C15 118.7(5) . .
C1aa C15 C0aa 119.6(5) . .
C20 C19 C1aa 119.0(5) . .
C19 C20 N0aa 122.1(5) . .
F6 P1 F5 90.52(19) . .
F9 P1 F5 89.8(2) . .
F9 P1 F6 90.2(2) . .
F1 P1 F5 89.7(2) . .
F1 P1 F6 179.7(2) . .
F1 P1 F9 90.0(2) . .
F2 P1 F5 179.7(2) . .
F2 P1 F6 89.63(19) . .
F2 P1 F9 90.5(2) . .
F2 P1 F1 90.2(2) . .
F3 P1 F5 89.7(2) . .
F3 P1 F6 90.0(2) . .
F3 P1 F9 179.4(2) . .
F3 P1 F1 89.8(2) . .
F3 P1 F2 90.1(2) . .
C6 N4 Pt1 125.1(4) . .
C10 N4 Pt1 115.3(4) . .
C10 N4 C6 119.3(5) . .
C5 N6 Pt1 115.3(3) . .
C9 N6 Pt1 126.4(4) . .
C9 N6 C5 118.0(5) . .
C10 C5 N6 116.3(5) . .
C13 C5 N6 121.1(5) . .
C13 C5 C10 122.6(5) . .
C7 C6 N4 122.7(5) . .
C11 C7 C6 117.9(5) . .
C14 C9 N6 122.8(5) . .
C5 C10 N4 116.2(5) . .
C4 C10 N4 121.0(5) . .
C4 C10 C5 122.8(5) . .
C4 C11 C7 119.6(5) . .
C14 C12 C13 119.5(6) . .
C12 C13 C5 119.4(6) . .
C12 C14 C9 119.1(6) . .
C11 C4 C10 119.6(6) . .

loop_
_geom_bond_atom_site_label_1
_geom_bond_atom_site_label_2
_geom_bond_distance
_geom_bond_site_symmetry_2
Pt1 N0aa 2.176(5) .
Pt1 C2aa 2.045(5) .
Pt1 C8 2.050(5) .
Pt1 C3aa 2.039(6) .
Pt1 N4 2.166(4) .
Pt1 N6 2.162(4) .
N0aa C0aa 1.349(7) .
N0aa C20 1.347(7) .
C0aa C15 1.392(8) .
C1aa C15 1.373(9) .
C1aa C19 1.397(8) .
C19 C20 1.389(8) .
P1 F5 1.610(4) .
P1 F6 1.609(4) .
P1 F9 1.589(3) .
P1 F1 1.604(4) .
P1 F2 1.597(4) .
P1 F3 1.598(4) .
N4 C6 1.342(7) .
N4 C10 1.352(7) .
N6 C5 1.355(7) .
N6 C9 1.367(7) .
C5 C10 1.480(9) .
C5 C13 1.396(9) .
C6 C7 1.387(8) .
C7 C11 1.385(9) .
C9 C14 1.352(9) .
C10 C4 1.380(8) .
C11 C4 1.389(9) .
C12 C13 1.368(10) .
C12 C14 1.385(10) .
